data_7112045
loop_
_publ_author_name
'Hiroki Yokoi'
'Naruhiko Wachi'
'Satoru Hiroto'
'Hiroshi Shinokubo'

_publ_section_title
;
 Oxidation of 2-amino-substituted BODIPYs providing pyrazine-fused BODIPY
 trimers
;
_journal_name_full Chem.Commun.
_journal_page_first 2715
_journal_paper_doi 10.1039/c3cc48738e
_journal_volume 50
_journal_year 2014
_chemical_formula_sum 'C58 H50 B3 Cl12 F6 N9'
_chemical_formula_weight 1444.90
_chemical_name_systematic
; 
 ? 
;
_space_group_IT_number 14
_symmetry_cell_setting monoclinic
_symmetry_Int_Tables_number 14
_symmetry_space_group_name_Hall '-P 2yn'
_symmetry_space_group_name_H-M 'P 1 21/n 1'
_atom_sites_solution_hydrogens geom
_atom_sites_solution_primary direct
_atom_sites_solution_secondary difmap
_audit_creation_method SHELXL-97
_cell_angle_alpha 90.00
_cell_angle_beta 99.173(4)
_cell_angle_gamma 90.00
_cell_formula_units_Z 4
_cell_length_a 15.068(5)
_cell_length_b 14.208(5)
_cell_length_c 30.518(10)
_cell_measurement_reflns_used 14836
_cell_measurement_temperature 103(2)
_cell_measurement_theta_max 30.77
_cell_measurement_theta_min 2.16
_cell_volume 6450(4)
_computing_cell_refinement CrystalClear
_computing_data_collection 'CrystalClear (Rigaku Inc., 2008)'
_computing_data_reduction CrystalClear
_computing_molecular_graphics 'CrystalStructure 4.0'
_computing_publication_material 'CrystalStructure 4.0 (Rigaku, 2010)'
_computing_structure_refinement 'SHELXL97 (Sheldrick, 2008)'
_computing_structure_solution SIR97
_diffrn_ambient_temperature 103(2)
_diffrn_detector_area_resol_mean 7.111
_diffrn_measured_fraction_theta_full 0.983
_diffrn_measured_fraction_theta_max 0.983
_diffrn_measurement_device_type 'Rigaku Saturn724'
_diffrn_measurement_method \w
_diffrn_radiation_monochromator graphite
_diffrn_radiation_source 'fine-focus sealed tube'
_diffrn_radiation_type MoK\a
_diffrn_radiation_wavelength 0.71075
_diffrn_reflns_av_R_equivalents 0.0323
_diffrn_reflns_av_sigmaI/netI 0.0400
_diffrn_reflns_limit_h_max 17
_diffrn_reflns_limit_h_min -13
_diffrn_reflns_limit_k_max 16
_diffrn_reflns_limit_k_min -14
_diffrn_reflns_limit_l_max 36
_diffrn_reflns_limit_l_min -36
_diffrn_reflns_number 26983
_diffrn_reflns_theta_full 25.00
_diffrn_reflns_theta_max 25.00
_diffrn_reflns_theta_min 3.09
_exptl_absorpt_coefficient_mu 0.579
_exptl_absorpt_correction_T_max 0.8930
_exptl_absorpt_correction_T_min 0.8930
_exptl_absorpt_correction_type multi-scan
_exptl_absorpt_process_details 'REQAB (Rigaku, 1998)'
_exptl_crystal_colour red
_exptl_crystal_density_diffrn 1.488
_exptl_crystal_density_method 'not measured'
_exptl_crystal_description prism
_exptl_crystal_F_000 2936
_exptl_crystal_size_max 0.20
_exptl_crystal_size_mid 0.20
_exptl_crystal_size_min 0.20
_refine_diff_density_max 0.805
_refine_diff_density_min -1.098
_refine_diff_density_rms 0.100
_refine_ls_extinction_method none
_refine_ls_goodness_of_fit_ref 1.050
_refine_ls_hydrogen_treatment constr
_refine_ls_matrix_type full
_refine_ls_number_parameters 913
_refine_ls_number_reflns 11168
_refine_ls_number_restraints 51
_refine_ls_restrained_S_all 1.059
_refine_ls_R_factor_all 0.1100
_refine_ls_R_factor_gt 0.0938
_refine_ls_shift/su_max 0.007
_refine_ls_shift/su_mean 0.000
_refine_ls_structure_factor_coef Fsqd
_refine_ls_weighting_details 'calc w=1/[\s^2^(Fo^2^)+(0.1873P)^2^+8.0535P] where P=(Fo^2^+2Fc^2^)/3'
_refine_ls_weighting_scheme calc
_refine_ls_wR_factor_gt 0.2718
_refine_ls_wR_factor_ref 0.2931
_reflns_number_gt 8711
_reflns_number_total 11168
_reflns_threshold_expression >2sigma(I)
_cod_data_source_file c3cc48738e.txt
_cod_data_source_block shelxl
_cod_database_code 7112045

loop_
_symmetry_equiv_pos_as_xyz
'x, y, z'
'-x+1/2, y+1/2, -z+1/2'
'-x, -y, -z'
'x-1/2, -y-1/2, z-1/2'

loop_
_atom_site_label
_atom_site_type_symbol
_atom_site_fract_x
_atom_site_fract_y
_atom_site_fract_z
_atom_site_U_iso_or_equiv
_atom_site_adp_type
_atom_site_occupancy
_atom_site_symmetry_multiplicity
_atom_site_calc_flag
_atom_site_refinement_flags
_atom_site_disorder_assembly
_atom_site_disorder_group
C1 C 0.9129(2) -0.0198(3) 0.83820(13) 0.0327(8) Uani 1 1 d . . .
C2 C 0.9535(3) -0.0756(3) 0.80718(14) 0.0374(9) Uani 1 1 d . . .
H1 H 1.0076 -0.1109 0.8135 0.045 Uiso 1 1 calc R . .
C3 C 0.8999(3) -0.0677(3) 0.76762(14) 0.0386(9) Uani 1 1 d . . .
H2 H 0.9095 -0.0968 0.7407 0.046 Uiso 1 1 calc R . .
C4 C 0.8248(3) -0.0073(3) 0.77305(13) 0.0326(8) Uani 1 1 d . . .
C5 C 0.7544(3) 0.0222(3) 0.74282(13) 0.0319(8) Uani 1 1 d . . .
C6 C 0.6879(2) 0.0830(3) 0.75692(12) 0.0298(8) Uani 1 1 d . . .
C7 C 0.6112(3) 0.1192(3) 0.73123(12) 0.0312(8) Uani 1 1 d . . .
H3 H 0.5909 0.1074 0.7006 0.037 Uiso 1 1 calc R . .
C8 C 0.5692(2) 0.1770(3) 0.75961(12) 0.0296(8) Uani 1 1 d . . .
C9 C 0.6249(2) 0.1718(2) 0.80323(12) 0.0281(7) Uani 1 1 d . . .
C10 C 0.4783(2) 0.2744(2) 0.78712(12) 0.0285(8) Uani 1 1 d . . .
C11 C 0.5335(2) 0.2694(3) 0.83051(12) 0.0298(8) Uani 1 1 d . . .
C12 C 0.4948(3) 0.3307(3) 0.85828(13) 0.0332(8) Uani 1 1 d . . .
H4 H 0.5156 0.3426 0.8888 0.040 Uiso 1 1 calc R . .
C13 C 0.4195(2) 0.3708(3) 0.83215(14) 0.0330(8) Uani 1 1 d . . .
C14 C 0.3603(3) 0.4403(3) 0.84485(14) 0.0356(9) Uani 1 1 d . . .
C15 C 0.2906(3) 0.4731(3) 0.81390(15) 0.0382(9) Uani 1 1 d . . .
C16 C 0.2257(3) 0.5457(3) 0.81714(18) 0.0496(11) Uani 1 1 d . . .
H5 H 0.2183 0.5791 0.8433 0.059 Uiso 1 1 calc R . .
C17 C 0.1770(3) 0.5581(3) 0.77616(19) 0.0541(13) Uani 1 1 d . . .
H6 H 0.1293 0.6016 0.7682 0.065 Uiso 1 1 calc R . .
C18 C 0.2114(3) 0.4928(3) 0.74729(17) 0.0478(11) Uani 1 1 d . . .
H7 H 0.1901 0.4868 0.7164 0.057 Uiso 1 1 calc R . .
C19 C 1.0355(3) -0.0644(3) 0.94892(14) 0.0365(9) Uani 1 1 d . . .
H53 H 0.9877 -0.0697 0.9657 0.044 Uiso 1 1 calc R . .
C20 C 1.0268(3) -0.0363(3) 0.90481(13) 0.0351(9) Uani 1 1 d . . .
C21 C 1.1112(3) -0.0381(3) 0.89197(14) 0.0357(9) Uani 1 1 d . . .
H8 H 1.1253 -0.0226 0.8636 0.043 Uiso 1 1 calc R . .
C22 C 1.1714(2) -0.0675(3) 0.92951(13) 0.0323(8) Uani 1 1 d . . .
C23 C 1.2658(3) -0.0778(3) 0.93727(14) 0.0362(9) Uani 1 1 d . . .
C24 C 1.3104(3) -0.1009(3) 0.97938(15) 0.0400(9) Uani 1 1 d . . .
C25 C 1.4034(3) -0.1110(4) 0.99540(17) 0.0530(12) Uani 1 1 d . . .
H9 H 1.4512 -0.1034 0.9788 0.064 Uiso 1 1 calc R . .
C26 C 1.4113(3) -0.1342(4) 1.03991(17) 0.0583(13) Uani 1 1 d . . .
H10 H 1.4657 -0.1460 1.0595 0.070 Uiso 1 1 calc R . .
C27 C 1.3248(3) -0.1372(4) 1.05094(16) 0.0515(12) Uani 1 1 d . . .
H11 H 1.3112 -0.1511 1.0796 0.062 Uiso 1 1 calc R . .
C28 C 0.7459(3) -0.0051(3) 0.69497(13) 0.0343(8) Uani 1 1 d . . .
C29 C 0.7700(3) 0.0606(3) 0.66471(14) 0.0390(9) Uani 1 1 d . . .
C30 C 0.7590(3) 0.0356(3) 0.62000(14) 0.0451(10) Uani 1 1 d . . .
H12 H 0.7743 0.0798 0.5990 0.054 Uiso 1 1 calc R . .
C31 C 0.7261(3) -0.0526(3) 0.60525(15) 0.0471(11) Uani 1 1 d . . .
C32 C 0.7057(4) -0.1169(3) 0.63658(15) 0.0495(11) Uani 1 1 d . . .
H13 H 0.6855 -0.1780 0.6270 0.059 Uiso 1 1 calc R . .
C33 C 0.7137(3) -0.0946(3) 0.68139(14) 0.0420(10) Uani 1 1 d . . .
C34 C 0.8055(4) 0.1563(3) 0.67977(16) 0.0519(12) Uani 1 1 d . . .
H14 H 0.8292 0.1876 0.6555 0.078 Uiso 1 1 calc R . .
H15 H 0.8535 0.1494 0.7053 0.078 Uiso 1 1 calc R . .
H16 H 0.7567 0.1942 0.6884 0.078 Uiso 1 1 calc R . .
C35 C 0.7088(5) -0.0766(4) 0.55633(17) 0.0681(16) Uani 1 1 d . . .
H17 H 0.7530 -0.1232 0.5499 0.102 Uiso 1 1 calc R . .
H18 H 0.7141 -0.0196 0.5389 0.102 Uiso 1 1 calc R . .
H19 H 0.6482 -0.1027 0.5485 0.102 Uiso 1 1 calc R . .
C36 C 0.6884(4) -0.1655(3) 0.71367(16) 0.0515(12) Uani 1 1 d . . .
H20 H 0.6524 -0.2155 0.6974 0.077 Uiso 1 1 calc R . .
H21 H 0.6534 -0.1346 0.7340 0.077 Uiso 1 1 calc R . .
H22 H 0.7431 -0.1927 0.7307 0.077 Uiso 1 1 calc R . .
C37 C 0.3789(3) 0.4822(3) 0.89014(15) 0.0393(9) Uani 1 1 d . . .
C38 C 0.3347(3) 0.4487(3) 0.92369(16) 0.0481(11) Uani 1 1 d . . .
C39 C 0.3530(4) 0.4927(4) 0.96548(18) 0.0609(14) Uani 1 1 d . . .
H23 H 0.3242 0.4702 0.9889 0.073 Uiso 1 1 calc R . .
C40 C 0.4123(4) 0.5685(4) 0.97339(18) 0.0607(15) Uani 1 1 d . . .
C41 C 0.4550(4) 0.5986(4) 0.9396(2) 0.0599(14) Uani 1 1 d . . .
H24 H 0.4960 0.6497 0.9451 0.072 Uiso 1 1 calc R . .
C42 C 0.4410(3) 0.5574(3) 0.89744(17) 0.0479(11) Uani 1 1 d . . .
C43 C 0.2690(4) 0.3693(4) 0.9157(2) 0.0697(16) Uani 1 1 d . . .
H25 H 0.2164 0.3893 0.8947 0.105 Uiso 1 1 calc R . .
H26 H 0.2503 0.3510 0.9438 0.105 Uiso 1 1 calc R . .
H27 H 0.2974 0.3154 0.9034 0.105 Uiso 1 1 calc R . .
C44 C 0.4292(5) 0.6163(5) 1.0182(2) 0.084(2) Uani 1 1 d . . .
H28 H 0.3846 0.6661 1.0191 0.126 Uiso 1 1 calc R . .
H29 H 0.4896 0.6437 1.0230 0.126 Uiso 1 1 calc R . .
H30 H 0.4244 0.5699 1.0415 0.126 Uiso 1 1 calc R . .
C45 C 0.4889(4) 0.5933(4) 0.8617(2) 0.0602(13) Uani 1 1 d . . .
H31 H 0.5230 0.6499 0.8721 0.090 Uiso 1 1 calc R . .
H32 H 0.4451 0.6085 0.8354 0.090 Uiso 1 1 calc R . .
H33 H 0.5303 0.5449 0.8541 0.090 Uiso 1 1 calc R . .
C46 C 1.3222(3) -0.0658(3) 0.90123(15) 0.0399(9) Uani 1 1 d . . .
C47 C 1.3648(3) 0.0202(3) 0.89568(17) 0.0477(11) Uani 1 1 d . . .
C48 C 1.4275(3) 0.0240(4) 0.86623(17) 0.0518(12) Uani 1 1 d . . .
H34 H 1.4563 0.0821 0.8621 0.062 Uiso 1 1 calc R . .
C49 C 1.4486(3) -0.0547(4) 0.84294(16) 0.0492(11) Uani 1 1 d . . .
C50 C 1.4026(3) -0.1378(3) 0.84760(15) 0.0463(10) Uani 1 1 d . . .
H35 H 1.4145 -0.1913 0.8308 0.056 Uiso 1 1 calc R . .
C51 C 1.3392(3) -0.1453(3) 0.87620(14) 0.0384(9) Uani 1 1 d . . .
C52 C 1.3457(4) 0.1057(4) 0.9220(2) 0.0649(15) Uani 1 1 d . . .
H36 H 1.2806 0.1139 0.9198 0.097 Uiso 1 1 calc R . .
H37 H 1.3718 0.1615 0.9101 0.097 Uiso 1 1 calc R . .
H38 H 1.3724 0.0971 0.9532 0.097 Uiso 1 1 calc R . .
C53 C 1.5193(4) -0.0517(5) 0.81259(19) 0.0650(15) Uani 1 1 d . . .
H39 H 1.4995 -0.0091 0.7877 0.098 Uiso 1 1 calc R . .
H40 H 1.5276 -0.1151 0.8012 0.098 Uiso 1 1 calc R . .
H41 H 1.5763 -0.0292 0.8293 0.098 Uiso 1 1 calc R . .
C54 C 1.2911(3) -0.2361(3) 0.87938(17) 0.0487(11) Uani 1 1 d . . .
H42 H 1.3115 -0.2822 0.8592 0.073 Uiso 1 1 calc R . .
H43 H 1.2263 -0.2261 0.8711 0.073 Uiso 1 1 calc R . .
H44 H 1.3040 -0.2597 0.9099 0.073 Uiso 1 1 calc R . .
N1 N 0.8360(2) 0.0192(2) 0.81784(10) 0.0317(7) Uani 1 1 d . . .
N2 N 0.6965(2) 0.1132(2) 0.80059(10) 0.0292(7) Uani 1 1 d . . .
N3 N 0.4087(2) 0.3368(2) 0.78880(11) 0.0313(7) Uani 1 1 d . . .
N4 N 0.2772(2) 0.4419(2) 0.76982(12) 0.0365(8) Uani 1 1 d . . .
N5 N 0.6087(2) 0.2155(2) 0.83922(10) 0.0298(7) Uani 1 1 d . . .
N6 N 0.4935(2) 0.2283(2) 0.75107(10) 0.0276(6) Uani 1 1 d . . .
N7 N 1.1227(2) -0.0830(2) 0.96404(11) 0.0341(7) Uani 1 1 d . . .
N8 N 1.2637(2) -0.1174(3) 1.01484(12) 0.0416(8) Uani 1 1 d . . .
N9 N 0.9428(2) -0.0058(2) 0.88118(11) 0.0365(8) Uani 1 1 d . . .
H45 H 0.9072 0.0251 0.8963 0.044 Uiso 1 1 calc R . .
B1 B 0.7672(3) 0.0782(3) 0.83925(14) 0.0316(9) Uani 1 1 d . . .
B2 B 0.3310(3) 0.3617(3) 0.75070(16) 0.0363(10) Uani 1 1 d . . .
B3 B 1.1606(3) -0.1177(4) 1.01156(16) 0.0403(11) Uani 1 1 d . . .
F1 F 0.72830(15) 0.02165(17) 0.86826(8) 0.0390(6) Uani 1 1 d . . .
F2 F 0.81260(15) 0.15195(16) 0.86336(8) 0.0386(6) Uani 1 1 d . . .
F3 F 0.36119(17) 0.3938(2) 0.71324(9) 0.0539(7) Uani 1 1 d . . .
F4 F 0.27546(15) 0.28471(17) 0.73979(9) 0.0448(6) Uani 1 1 d . . .
F5 F 1.12908(19) -0.2073(2) 1.01733(11) 0.0618(8) Uani 1 1 d . . .
F6 F 1.13401(17) -0.0557(2) 1.04211(8) 0.0548(7) Uani 1 1 d . . .
C55 C 1.1336(4) 0.2013(5) 0.7796(2) 0.0764(17) Uani 1 1 d . . .
H46 H 1.1630 0.2047 0.7525 0.092 Uiso 1 1 calc R . .
Cl1 Cl 1.08940(16) 0.31231(15) 0.78878(12) 0.1276(10) Uani 1 1 d . . .
Cl2 Cl 1.04910(15) 0.11490(17) 0.77119(7) 0.1063(7) Uani 1 1 d . . .
Cl3 Cl 1.21439(14) 0.16901(15) 0.82464(6) 0.0926(6) Uani 1 1 d . . .
C56 C 1.059(3) 0.662(3) 0.9249(15) 0.157(17) Uani 0.491(12) 1 d P A 2
H47 H 1.0718 0.7197 0.9432 0.188 Uiso 0.491(12) 1 calc PR A 2
Cl4 Cl 1.0333(10) 0.7058(8) 0.8719(5) 0.187(6) Uani 0.491(12) 1 d P A 2
Cl5 Cl 0.9680(5) 0.6138(7) 0.9452(6) 0.199(6) Uani 0.491(12) 1 d P A 2
Cl6 Cl 1.1526(2) 0.6027(3) 0.93612(15) 0.0392(11) Uani 0.491(12) 1 d P A 2
C57 C 0.993(2) 0.770(2) 1.0688(7) 0.251(8) Uani 0.484(5) 1 d PDU B 3
H48 H 1.0566 0.7893 1.0670 0.301 Uiso 0.484(5) 1 calc PR B 3
Cl7 Cl 0.9116(5) 0.8298(5) 1.0332(3) 0.157(3) Uani 0.484(5) 1 d PDU B 3
Cl8 Cl 0.9658(8) 0.7721(14) 1.1221(5) 0.286(7) Uani 0.484(5) 1 d PDU B 3
Cl9 Cl 0.9713(12) 0.6503(18) 1.0614(8) 0.309(8) Uani 0.484(5) 1 d PDU B 3
C58 C 0.7111(19) 0.838(2) 0.9517(12) 0.188(8) Uani 0.329(6) 1 d PDU C 4
H49 H 0.7330 0.8886 0.9735 0.226 Uiso 0.329(6) 1 calc PR C 4
Cl10 Cl 0.6095(14) 0.8655(15) 0.9210(9) 0.180(7) Uani 0.329(6) 1 d PDU C 4
Cl11 Cl 0.6901(7) 0.7366(7) 0.9773(3) 0.144(4) Uani 0.329(6) 1 d PDU C 4
Cl12 Cl 0.7904(18) 0.8097(18) 0.9183(9) 0.246(9) Uani 0.329(6) 1 d PDU C 4
C59 C 1.0472(13) 0.6669(11) 0.9198(7) 0.054(4) Uani 0.509(12) 1 d P A 1
H50 H 1.0375 0.7170 0.9416 0.064 Uiso 0.509(12) 1 calc PR A 1
Cl13 Cl 1.0453(2) 0.7127(4) 0.8664(2) 0.0655(15) Uani 0.509(12) 1 d P A 1
Cl14 Cl 0.9549(3) 0.5809(3) 0.91202(16) 0.0862(18) Uani 0.509(12) 1 d P A 1
Cl15 Cl 1.1483(8) 0.6060(8) 0.9363(4) 0.130(4) Uani 0.509(12) 1 d P A 1
C60 C 0.9898(11) 0.6938(12) 1.0753(5) 0.19(2) Uani 0.516(5) 1 d PD B 1
H51 H 1.0547 0.7080 1.0749 0.227 Uiso 0.516(5) 1 calc PR B 1
Cl16 Cl 0.9844(3) 0.6088(4) 1.11627(16) 0.1137(17) Uani 0.516(5) 1 d PD B 1
Cl17 Cl 0.9454(2) 0.6466(2) 1.02354(12) 0.0762(11) Uani 0.516(5) 1 d PD B 1
Cl18 Cl 0.9384(3) 0.7970(3) 1.08665(15) 0.0901(13) Uani 0.516(5) 1 d PD B 1
C61 C 0.7411(7) 0.8652(6) 0.9391(3) 0.071(3) Uani 0.671(6) 1 d P C 1
H52 H 0.7457 0.9331 0.9312 0.085 Uiso 0.671(6) 1 calc PR C 1
Cl19 Cl 0.7891(3) 0.8537(2) 0.99437(9) 0.1067(14) Uani 0.671(6) 1 d P C 1
Cl20 Cl 0.6306(4) 0.8334(4) 0.9243(3) 0.1144(19) Uani 0.671(6) 1 d P C 1
Cl21 Cl 0.8085(2) 0.80233(19) 0.90772(11) 0.0737(8) Uani 0.671(6) 1 d P C 1

loop_
_atom_site_aniso_label
_atom_site_aniso_U_11
_atom_site_aniso_U_22
_atom_site_aniso_U_33
_atom_site_aniso_U_23
_atom_site_aniso_U_13
_atom_site_aniso_U_12
C1 0.0237(18) 0.0333(19) 0.039(2) -0.0010(16) -0.0028(15) 0.0076(15)
C2 0.029(2) 0.039(2) 0.043(2) -0.0029(17) 0.0004(17) 0.0112(16)
C3 0.031(2) 0.040(2) 0.044(2) -0.0049(17) 0.0037(17) 0.0104(17)
C4 0.0288(19) 0.0329(19) 0.0348(19) -0.0031(15) 0.0013(15) 0.0044(15)
C5 0.0286(19) 0.0324(19) 0.034(2) -0.0003(15) 0.0028(15) 0.0062(15)
C6 0.0265(18) 0.0319(18) 0.0300(18) 0.0012(14) 0.0014(14) 0.0031(15)
C7 0.0271(19) 0.0350(19) 0.0298(18) -0.0014(15) -0.0006(15) 0.0037(15)
C8 0.0246(18) 0.0291(18) 0.0330(19) 0.0007(14) -0.0015(14) 0.0005(14)
C9 0.0220(17) 0.0286(17) 0.0313(18) 0.0025(14) -0.0028(14) 0.0017(14)
C10 0.0206(17) 0.0259(17) 0.0371(19) 0.0008(14) -0.0018(14) -0.0005(13)
C11 0.0250(18) 0.0300(18) 0.0318(19) 0.0024(15) -0.0037(14) 0.0049(14)
C12 0.0249(19) 0.0349(19) 0.038(2) -0.0040(16) -0.0020(15) 0.0070(15)
C13 0.0225(18) 0.0300(18) 0.045(2) -0.0065(16) -0.0002(16) 0.0005(14)
C14 0.0249(19) 0.033(2) 0.048(2) -0.0067(17) 0.0009(16) 0.0039(15)
C15 0.028(2) 0.032(2) 0.052(2) -0.0081(17) -0.0022(17) 0.0043(16)
C16 0.031(2) 0.041(2) 0.072(3) -0.012(2) -0.006(2) 0.0112(18)
C17 0.036(2) 0.039(2) 0.080(3) -0.009(2) -0.014(2) 0.0143(19)
C18 0.034(2) 0.039(2) 0.064(3) 0.000(2) -0.012(2) 0.0084(18)
C19 0.0232(19) 0.039(2) 0.044(2) -0.0082(17) -0.0061(16) 0.0085(15)
C20 0.0229(19) 0.038(2) 0.040(2) -0.0056(16) -0.0077(16) 0.0063(15)
C21 0.0238(19) 0.034(2) 0.045(2) -0.0023(16) -0.0059(16) 0.0033(15)
C22 0.0225(18) 0.0309(19) 0.040(2) -0.0049(15) -0.0048(15) 0.0013(14)
C23 0.0220(19) 0.0327(19) 0.050(2) -0.0066(17) -0.0069(16) 0.0022(15)
C24 0.025(2) 0.043(2) 0.047(2) -0.0065(18) -0.0079(17) 0.0064(16)
C25 0.029(2) 0.065(3) 0.059(3) -0.009(2) -0.012(2) 0.009(2)
C26 0.029(2) 0.086(4) 0.052(3) -0.013(3) -0.018(2) 0.016(2)
C27 0.041(2) 0.067(3) 0.042(2) -0.014(2) -0.0088(19) 0.019(2)
C28 0.030(2) 0.038(2) 0.034(2) -0.0010(16) 0.0018(16) 0.0088(16)
C29 0.034(2) 0.042(2) 0.040(2) -0.0014(17) 0.0004(17) 0.0025(17)
C30 0.045(3) 0.053(3) 0.037(2) 0.0041(19) 0.0066(19) 0.000(2)
C31 0.054(3) 0.052(3) 0.037(2) -0.0078(19) 0.008(2) 0.005(2)
C32 0.064(3) 0.040(2) 0.044(2) -0.0108(19) 0.008(2) -0.001(2)
C33 0.047(2) 0.038(2) 0.041(2) -0.0036(17) 0.0074(19) 0.0068(18)
C34 0.058(3) 0.051(3) 0.047(3) -0.003(2) 0.009(2) -0.012(2)
C35 0.095(5) 0.071(4) 0.040(3) -0.011(2) 0.015(3) -0.013(3)
C36 0.072(3) 0.037(2) 0.046(3) -0.0008(19) 0.010(2) 0.002(2)
C37 0.032(2) 0.034(2) 0.049(2) -0.0089(17) -0.0031(17) 0.0118(16)
C38 0.040(2) 0.049(3) 0.055(3) -0.011(2) 0.005(2) 0.0125(19)
C39 0.057(3) 0.073(3) 0.052(3) -0.011(3) 0.006(2) 0.028(3)
C40 0.052(3) 0.069(3) 0.055(3) -0.024(3) -0.011(2) 0.029(3)
C41 0.045(3) 0.052(3) 0.074(4) -0.024(3) -0.016(3) 0.014(2)
C42 0.035(2) 0.044(2) 0.059(3) -0.013(2) -0.009(2) 0.0063(18)
C43 0.071(4) 0.061(3) 0.085(4) -0.015(3) 0.037(3) -0.005(3)
C44 0.080(4) 0.094(5) 0.069(4) -0.040(3) -0.014(3) 0.037(4)
C45 0.048(3) 0.054(3) 0.076(4) -0.011(3) 0.002(3) -0.012(2)
C46 0.0215(19) 0.043(2) 0.052(2) 0.0036(18) -0.0061(17) 0.0001(16)
C47 0.029(2) 0.041(2) 0.066(3) 0.005(2) -0.013(2) -0.0055(17)
C48 0.031(2) 0.055(3) 0.064(3) 0.015(2) -0.008(2) -0.014(2)
C49 0.032(2) 0.062(3) 0.050(3) 0.009(2) -0.0005(19) -0.010(2)
C50 0.035(2) 0.055(3) 0.048(2) 0.005(2) 0.0026(19) -0.0009(19)
C51 0.028(2) 0.041(2) 0.043(2) 0.0048(17) -0.0013(17) -0.0015(16)
C52 0.047(3) 0.043(3) 0.101(4) -0.005(3) 0.002(3) -0.007(2)
C53 0.043(3) 0.091(4) 0.060(3) 0.008(3) 0.005(2) -0.020(3)
C54 0.049(3) 0.042(2) 0.056(3) -0.002(2) 0.014(2) -0.004(2)
N1 0.0235(15) 0.0356(17) 0.0335(16) -0.0025(13) -0.0026(13) 0.0059(13)
N2 0.0255(16) 0.0298(15) 0.0306(16) -0.0009(12) -0.0007(13) 0.0062(12)
N3 0.0195(15) 0.0308(16) 0.0402(17) -0.0003(13) -0.0056(13) 0.0052(12)
N4 0.0240(16) 0.0316(16) 0.050(2) 0.0010(14) -0.0057(14) 0.0059(13)
N5 0.0231(15) 0.0309(16) 0.0333(16) -0.0032(13) -0.0015(12) 0.0048(12)
N6 0.0227(15) 0.0250(14) 0.0331(16) -0.0002(12) -0.0017(12) 0.0002(11)
N7 0.0230(16) 0.0377(17) 0.0378(18) -0.0057(14) -0.0067(13) 0.0076(13)
N8 0.0303(18) 0.049(2) 0.0410(19) -0.0048(15) -0.0087(15) 0.0161(15)
N9 0.0205(16) 0.0487(19) 0.0373(17) -0.0034(15) -0.0051(13) 0.0140(14)
B1 0.021(2) 0.036(2) 0.035(2) 0.0005(17) -0.0045(17) 0.0087(17)
B2 0.024(2) 0.039(2) 0.044(2) 0.0028(19) -0.0016(18) 0.0061(17)
B3 0.029(2) 0.048(3) 0.041(3) 0.001(2) -0.0032(19) 0.012(2)
F1 0.0300(12) 0.0471(13) 0.0391(12) 0.0090(10) 0.0029(9) 0.0106(10)
F2 0.0306(12) 0.0390(12) 0.0411(12) -0.0086(10) -0.0100(10) 0.0071(9)
F3 0.0364(14) 0.0761(18) 0.0487(15) 0.0233(13) 0.0050(11) 0.0191(13)
F4 0.0267(12) 0.0421(13) 0.0603(15) -0.0137(11) -0.0097(11) 0.0033(10)
F5 0.0437(16) 0.0623(18) 0.0743(19) 0.0212(15) -0.0065(14) 0.0056(13)
F6 0.0369(14) 0.086(2) 0.0378(13) -0.0079(13) -0.0064(11) 0.0284(13)
C55 0.065(4) 0.084(4) 0.077(4) 0.022(3) 0.002(3) -0.009(3)
Cl1 0.0873(14) 0.0763(12) 0.225(3) 0.0468(15) 0.0411(16) 0.0161(10)
Cl2 0.0954(14) 0.1232(16) 0.0972(14) -0.0008(12) 0.0062(11) -0.0512(12)
Cl3 0.0902(13) 0.1037(13) 0.0758(11) 0.0063(9) -0.0118(9) 0.0052(10)
C56 0.10(2) 0.18(3) 0.19(3) 0.10(2) 0.04(2) 0.06(2)
Cl4 0.254(12) 0.109(6) 0.152(8) -0.002(5) -0.112(8) 0.013(6)
Cl5 0.078(4) 0.204(8) 0.324(17) -0.048(9) 0.062(7) -0.002(4)
Cl6 0.0336(19) 0.042(2) 0.041(2) 0.0104(16) 0.0023(15) 0.0072(14)
C57 0.180(13) 0.317(15) 0.253(14) 0.069(14) 0.027(12) 0.034(13)
Cl7 0.116(5) 0.143(5) 0.210(8) -0.006(5) 0.016(4) 0.011(4)
Cl8 0.179(9) 0.432(17) 0.237(12) 0.127(12) 0.001(8) 0.022(11)
Cl9 0.228(14) 0.380(17) 0.314(17) 0.087(16) 0.022(12) 0.039(14)
C58 0.158(13) 0.201(14) 0.206(14) 0.021(13) 0.033(12) -0.006(12)
Cl10 0.123(10) 0.203(15) 0.225(13) 0.059(12) 0.066(9) 0.016(9)
Cl11 0.133(7) 0.158(7) 0.137(7) 0.005(6) 0.010(5) -0.030(6)
Cl12 0.228(11) 0.243(11) 0.265(12) 0.000(8) 0.034(8) -0.013(8)
C59 0.043(7) 0.043(7) 0.073(9) -0.016(7) 0.005(6) -0.003(6)
Cl13 0.0346(18) 0.055(2) 0.096(3) 0.028(2) -0.0224(17) -0.0036(13)
Cl14 0.072(2) 0.095(3) 0.092(3) -0.0054(19) 0.0134(18) -0.0411(19)
Cl15 0.149(8) 0.141(8) 0.093(7) 0.022(5) 0.000(6) 0.008(6)
C60 0.051(9) 0.44(6) 0.082(12) -0.05(2) 0.040(9) -0.039(19)
Cl16 0.077(2) 0.152(4) 0.110(3) 0.043(3) 0.009(2) -0.001(2)
Cl17 0.082(2) 0.0723(19) 0.078(2) -0.0082(15) 0.0252(17) -0.0025(15)
Cl18 0.073(2) 0.094(2) 0.099(3) -0.017(2) 0.0015(19) -0.0053(17)
C61 0.092(7) 0.057(5) 0.061(5) -0.009(4) 0.007(5) 0.026(5)
Cl19 0.177(4) 0.0740(17) 0.0614(15) 0.0109(12) -0.0032(17) 0.0069(18)
Cl20 0.078(3) 0.113(3) 0.159(4) -0.027(3) 0.039(3) -0.025(3)
Cl21 0.0705(16) 0.0582(13) 0.0864(17) -0.0158(11) -0.0059(12) -0.0075(10)

loop_
_atom_type_symbol
_atom_type_description
_atom_type_scat_dispersion_real
_atom_type_scat_dispersion_imag
_atom_type_scat_source
C C 0.0033 0.0016 'International Tables Vol C Tables 4.2.6.8 and 6.1.1.4'
H H 0.0000 0.0000 'International Tables Vol C Tables 4.2.6.8 and 6.1.1.4'
B B 0.0013 0.0007 'International Tables Vol C Tables 4.2.6.8 and 6.1.1.4'
F F 0.0171 0.0103 'International Tables Vol C Tables 4.2.6.8 and 6.1.1.4'
N N 0.0061 0.0033 'International Tables Vol C Tables 4.2.6.8 and 6.1.1.4'
Cl Cl 0.1484 0.1585 'International Tables Vol C Tables 4.2.6.8 and 6.1.1.4'

loop_
_geom_angle_atom_site_label_1
_geom_angle_atom_site_label_2
_geom_angle_atom_site_label_3
_geom_angle
N9 C1 N1 121.7(3)
N9 C1 C2 128.0(3)
N1 C1 C2 110.3(3)
C3 C2 C1 106.6(3)
C3 C2 H1 126.7
C1 C2 H1 126.7
C2 C3 C4 108.3(4)
C2 C3 H2 125.8
C4 C3 H2 125.8
C5 C4 N1 122.7(3)
C5 C4 C3 130.2(4)
N1 C4 C3 107.2(3)
C4 C5 C6 119.2(3)
C4 C5 C28 121.3(3)
C6 C5 C28 119.5(3)
N2 C6 C7 111.7(3)
N2 C6 C5 120.7(3)
C7 C6 C5 127.6(3)
C6 C7 C8 106.4(3)
C6 C7 H3 126.8
C8 C7 H3 126.8
N6 C8 C7 130.2(3)
N6 C8 C9 123.6(3)
C7 C8 C9 106.3(3)
N5 C9 N2 125.9(3)
N5 C9 C8 125.4(3)
N2 C9 C8 108.7(3)
N6 C10 N3 125.3(3)
N6 C10 C11 125.6(3)
N3 C10 C11 109.1(3)
N5 C11 C12 130.2(3)
N5 C11 C10 123.1(3)
C12 C11 C10 106.7(3)
C13 C12 C11 106.6(3)
C13 C12 H4 126.7
C11 C12 H4 126.7
N3 C13 C12 111.2(3)
N3 C13 C14 121.0(3)
C12 C13 C14 127.8(4)
C15 C14 C13 119.3(4)
C15 C14 C37 120.8(3)
C13 C14 C37 119.7(4)
C14 C15 N4 122.0(4)
C14 C15 C16 130.5(4)
N4 C15 C16 107.4(4)
C17 C16 C15 107.7(4)
C17 C16 H5 126.2
C15 C16 H5 126.2
C16 C17 C18 106.7(4)
C16 C17 H6 126.6
C18 C17 H6 126.6
N4 C18 C17 110.3(4)
N4 C18 H7 124.8
C17 C18 H7 124.8
N7 C19 C20 108.9(4)
N7 C19 H53 125.5
C20 C19 H53 125.5
C21 C20 C19 108.6(3)
C21 C20 N9 130.1(4)
C19 C20 N9 121.2(4)
C20 C21 C22 106.1(4)
C20 C21 H8 127.0
C22 C21 H8 127.0
N7 C22 C21 108.3(3)
N7 C22 C23 119.6(4)
C21 C22 C23 132.0(4)
C24 C23 C22 120.3(4)
C24 C23 C46 117.2(4)
C22 C23 C46 122.5(4)
C23 C24 N8 121.7(4)
C23 C24 C25 130.4(4)
N8 C24 C25 107.9(4)
C26 C25 C24 106.7(5)
C26 C25 H9 126.6
C24 C25 H9 126.6
C25 C26 C27 107.9(4)
C25 C26 H10 126.1
C27 C26 H10 126.1
N8 C27 C26 109.8(4)
N8 C27 H11 125.1
C26 C27 H11 125.1
C29 C28 C33 121.6(4)
C29 C28 C5 118.7(4)
C33 C28 C5 119.7(4)
C30 C29 C28 118.3(4)
C30 C29 C34 120.6(4)
C28 C29 C34 121.1(4)
C29 C30 C31 121.6(4)
C29 C30 H12 119.2
C31 C30 H12 119.2
C32 C31 C30 118.3(4)
C32 C31 C35 120.5(4)
C30 C31 C35 121.1(4)
C33 C32 C31 122.2(4)
C33 C32 H13 118.9
C31 C32 H13 118.9
C32 C33 C28 118.0(4)
C32 C33 C36 120.1(4)
C28 C33 C36 121.9(4)
C29 C34 H14 109.5
C29 C34 H15 109.5
H14 C34 H15 109.5
C29 C34 H16 109.5
H14 C34 H16 109.5
H15 C34 H16 109.5
C31 C35 H17 109.5
C31 C35 H18 109.5
H17 C35 H18 109.5
C31 C35 H19 109.5
H17 C35 H19 109.5
H18 C35 H19 109.5
C33 C36 H20 109.5
C33 C36 H21 109.5
H20 C36 H21 109.5
C33 C36 H22 109.5
H20 C36 H22 109.5
H21 C36 H22 109.5
C38 C37 C42 121.6(4)
C38 C37 C14 120.4(4)
C42 C37 C14 118.0(4)
C37 C38 C39 117.9(5)
C37 C38 C43 121.3(4)
C39 C38 C43 120.8(5)
C40 C39 C38 121.8(5)
C40 C39 H23 119.1
C38 C39 H23 119.1
C41 C40 C39 118.4(5)
C41 C40 C44 120.6(6)
C39 C40 C44 120.9(6)
C40 C41 C42 122.8(5)
C40 C41 H24 118.6
C42 C41 H24 118.6
C41 C42 C37 117.4(5)
C41 C42 C45 120.7(5)
C37 C42 C45 121.9(4)
C38 C43 H25 109.5
C38 C43 H26 109.5
H25 C43 H26 109.5
C38 C43 H27 109.5
H25 C43 H27 109.5
H26 C43 H27 109.5
C40 C44 H28 109.5
C40 C44 H29 109.5
H28 C44 H29 109.5
C40 C44 H30 109.5
H28 C44 H30 109.5
H29 C44 H30 109.5
C42 C45 H31 109.5
C42 C45 H32 109.5
H31 C45 H32 109.5
C42 C45 H33 109.5
H31 C45 H33 109.5
H32 C45 H33 109.5
C47 C46 C51 120.4(4)
C47 C46 C23 120.6(4)
C51 C46 C23 118.6(4)
C46 C47 C48 118.5(4)
C46 C47 C52 120.5(5)
C48 C47 C52 121.0(4)
C49 C48 C47 121.9(4)
C49 C48 H34 119.0
C47 C48 H34 119.0
C50 C49 C48 118.3(4)
C50 C49 C53 119.7(5)
C48 C49 C53 122.0(5)
C49 C50 C51 122.1(5)
C49 C50 H35 119.0
C51 C50 H35 119.0
C50 C51 C46 118.6(4)
C50 C51 C54 119.7(4)
C46 C51 C54 121.7(4)
C47 C52 H36 109.5
C47 C52 H37 109.5
H36 C52 H37 109.5
C47 C52 H38 109.5
H36 C52 H38 109.5
H37 C52 H38 109.5
C49 C53 H39 109.5
C49 C53 H40 109.5
H39 C53 H40 109.5
C49 C53 H41 109.5
H39 C53 H41 109.5
H40 C53 H41 109.5
C51 C54 H42 109.5
C51 C54 H43 109.5
H42 C54 H43 109.5
C51 C54 H44 109.5
H42 C54 H44 109.5
H43 C54 H44 109.5
C1 N1 C4 107.5(3)
C1 N1 B1 127.7(3)
C4 N1 B1 124.7(3)
C9 N2 C6 106.8(3)
C9 N2 B1 127.1(3)
C6 N2 B1 125.7(3)
C10 N3 C13 106.5(3)
C10 N3 B2 127.2(3)
C13 N3 B2 126.3(3)
C18 N4 C15 107.8(4)
C18 N4 B2 126.3(4)
C15 N4 B2 125.8(3)
C9 N5 C11 111.3(3)
C10 N6 C8 111.0(3)
C19 N7 C22 108.2(3)
C19 N7 B3 125.1(4)
C22 N7 B3 126.6(3)
C27 N8 C24 107.7(4)
C27 N8 B3 127.1(4)
C24 N8 B3 125.1(3)
C1 N9 C20 126.1(3)
C1 N9 H45 117.0
C20 N9 H45 117.0
F1 B1 F2 108.6(3)
F1 B1 N2 111.3(3)
F2 B1 N2 112.5(3)
F1 B1 N1 109.4(3)
F2 B1 N1 108.8(3)
N2 B1 N1 106.1(3)
F3 B2 F4 109.2(4)
F3 B2 N3 112.9(3)
F4 B2 N3 110.8(3)
F3 B2 N4 109.2(3)
F4 B2 N4 109.6(3)
N3 B2 N4 105.1(3)
F5 B3 F6 111.0(4)
F5 B3 N8 111.0(3)
F6 B3 N8 110.5(4)
F5 B3 N7 109.2(4)
F6 B3 N7 108.9(3)
N8 B3 N7 106.1(4)
Cl3 C55 Cl1 110.2(4)
Cl3 C55 Cl2 109.2(3)
Cl1 C55 Cl2 111.6(4)
Cl3 C55 H46 108.6
Cl1 C55 H46 108.6
Cl2 C55 H46 108.6
Cl6 C56 Cl4 116(3)
Cl6 C56 Cl5 116(2)
Cl4 C56 Cl5 114(2)
Cl6 C56 H47 102.7
Cl4 C56 H47 102.7
Cl5 C56 H47 102.7
Cl7 C57 Cl8 109.1(15)
Cl7 C57 Cl9 107.1(17)
Cl8 C57 Cl9 93.8(18)
Cl7 C57 H48 114.9
Cl8 C57 H48 114.9
Cl9 C57 H48 114.9
Cl11 C58 Cl10 103.4(18)
Cl11 C58 Cl12 105.8(19)
Cl10 C58 Cl12 112(2)
Cl11 C58 H49 111.8
Cl10 C58 H49 111.8
Cl12 C58 H49 111.8
Cl13 C59 Cl15 109.4(11)
Cl13 C59 Cl14 103.1(9)
Cl15 C59 Cl14 108.3(10)
Cl13 C59 H50 111.9
Cl15 C59 H50 111.9
Cl14 C59 H50 111.9
Cl18 C60 Cl17 113.0(9)
Cl18 C60 Cl16 111.8(8)
Cl17 C60 Cl16 109.0(10)
Cl18 C60 H51 107.6
Cl17 C60 H51 107.6
Cl16 C60 H51 107.6
Cl20 C61 Cl19 117.9(7)
Cl20 C61 Cl21 110.2(6)
Cl19 C61 Cl21 107.2(5)
Cl20 C61 H52 107.0
Cl19 C61 H52 107.0
Cl21 C61 H52 107.0

loop_
_geom_bond_atom_site_label_1
_geom_bond_atom_site_label_2
_geom_bond_distance
C1 N9 1.332(5)
C1 N1 1.345(5)
C1 C2 1.443(5)
C2 C3 1.346(6)
C2 H1 0.9500
C3 C4 1.451(5)
C3 H2 0.9500
C4 C5 1.356(6)
C4 N1 1.402(5)
C5 C6 1.440(5)
C5 C28 1.497(5)
C6 N2 1.386(5)
C6 C7 1.388(5)
C7 C8 1.415(5)
C7 H3 0.9500
C8 N6 1.344(5)
C8 C9 1.459(5)
C9 N5 1.318(5)
C9 N2 1.374(5)
C10 N6 1.331(5)
C10 N3 1.380(5)
C10 C11 1.449(5)
C11 N5 1.358(5)
C11 C12 1.405(5)
C12 C13 1.400(5)
C12 H4 0.9500
C13 N3 1.393(5)
C13 C14 1.426(5)
C14 C15 1.377(6)
C14 C37 1.489(6)
C15 N4 1.400(6)
C15 C16 1.436(6)
C16 C17 1.357(7)
C16 H5 0.9500
C17 C18 1.432(7)
C17 H6 0.9500
C18 N4 1.328(5)
C18 H7 0.9500
C19 N7 1.348(5)
C19 C20 1.390(6)
C19 H53 0.9500
C20 C21 1.389(6)
C20 N9 1.421(5)
C21 C22 1.407(6)
C21 H8 0.9500
C22 N7 1.394(5)
C22 C23 1.412(5)
C23 C24 1.391(6)
C23 C46 1.503(6)
C24 N8 1.401(6)
C24 C25 1.417(6)
C25 C26 1.384(8)
C25 H9 0.9500
C26 C27 1.397(7)
C26 H10 0.9500
C27 N8 1.349(6)
C27 H11 0.9500
C28 C29 1.400(6)
C28 C33 1.401(6)
C29 C30 1.394(6)
C29 C34 1.506(6)
C30 C31 1.396(7)
C30 H12 0.9500
C31 C32 1.392(7)
C31 C35 1.513(6)
C32 C33 1.390(6)
C32 H13 0.9500
C33 C36 1.500(6)
C34 H14 0.9800
C34 H15 0.9800
C34 H16 0.9800
C35 H17 0.9800
C35 H18 0.9800
C35 H19 0.9800
C36 H20 0.9800
C36 H21 0.9800
C36 H22 0.9800
C37 C38 1.391(7)
C37 C42 1.415(6)
C38 C39 1.408(7)
C38 C43 1.495(8)
C39 C40 1.395(9)
C39 H23 0.9500
C40 C41 1.368(9)
C40 C44 1.510(7)
C41 C42 1.399(7)
C41 H24 0.9500
C42 C45 1.491(8)
C43 H25 0.9800
C43 H26 0.9800
C43 H27 0.9800
C44 H28 0.9800
C44 H29 0.9800
C44 H30 0.9800
C45 H31 0.9800
C45 H32 0.9800
C45 H33 0.9800
C46 C47 1.403(6)
C46 C51 1.410(6)
C47 C48 1.405(7)
C47 C52 1.509(8)
C48 C49 1.388(8)
C48 H34 0.9500
C49 C50 1.388(7)
C49 C53 1.520(7)
C50 C51 1.396(6)
C50 H35 0.9500
C51 C54 1.490(6)
C52 H36 0.9800
C52 H37 0.9800
C52 H38 0.9800
C53 H39 0.9800
C53 H40 0.9800
C53 H41 0.9800
C54 H42 0.9800
C54 H43 0.9800
C54 H44 0.9800
N1 B1 1.555(5)
N2 B1 1.541(5)
N3 B2 1.554(5)
N4 B2 1.564(6)
N7 B3 1.552(6)
N8 B3 1.540(6)
N9 H45 0.8800
B1 F1 1.392(5)
B1 F2 1.395(5)
B2 F3 1.374(6)
B2 F4 1.385(5)
B3 F5 1.380(6)
B3 F6 1.388(6)
C55 Cl3 1.747(7)
C55 Cl1 1.752(8)
C55 Cl2 1.757(7)
C55 H46 1.0000
C56 Cl6 1.63(4)
C56 Cl4 1.72(4)
C56 Cl5 1.73(4)
C56 H47 1.0000
C57 Cl7 1.730(19)
C57 Cl8 1.74(2)
C57 Cl9 1.74(2)
C57 H48 1.0000
C58 Cl11 1.69(2)
C58 Cl10 1.71(2)
C58 Cl12 1.74(2)
C58 H49 1.0000
C59 Cl13 1.75(2)
C59 Cl15 1.75(2)
C59 Cl14 1.837(16)
C59 H50 1.0000
C60 Cl18 1.719(16)
C60 Cl17 1.747(15)
C60 Cl16 1.751(16)
C60 H51 1.0000
C61 Cl20 1.716(12)
C61 Cl19 1.734(10)
C61 Cl21 1.747(9)
C61 H52 1.0000
